data_6000019
loop_
_publ_author_name
'Gingl, F.'
'Yvon, K.'
'Vogt, T.'
'Hewat, A.'

_publ_section_title
;
 Synthesis and crystal structure of tetragonal LnMg~2~H~7~ (Ln=La, Ce), two
 laves phase hydride derivatives having ordered hydrogen distribution
;
_journal_issue 54
_journal_name_full 'Journal of Alloys and Compounds'
_journal_page_first 313
_journal_page_last 317
_journal_paper_doi 10.1016/S0925-8388(96)02992-1
_journal_volume 253
_journal_year 1997
_chemical_formula_sum 'Ce H7 Mg2'
_space_group_name_H-M_alt 'P 4 2 2'
_cell_angle_alpha 90.000
_cell_angle_beta 90.000
_cell_angle_gamma 90.000
_cell_length_a 6.3663
_cell_length_b 6.3663
_cell_length_c 9.5226
_cell_volume 385.95
_cod_database_code 6000019

loop_
_atom_site_label
_atom_site_fract_x
_atom_site_fract_y
_atom_site_fract_z
? ? ? ?
